data_7717724
loop_
_publ_author_name
'Arojojoye, Adedamola S.'
'Holmes, Justin'
'Obisesan, Oluwatosin A.'
'Parkin, Sean'
'Awuah, Samuel G.'

_publ_section_title
;
 Stoichiometry effect on the structure, coordination and anticancer
 activity of gold(I/III) bisphosphine complexes.
;
_journal_name_full 'Dalton transactions (Cambridge, England : 2003)'
_journal_paper_doi 10.1039/d4dt01663g
_journal_year 2024
_chemical_formula_moiety 'C60 H48 Au Cl0.95 P4, 2(F6 P), 4(C2 H3 N), 0.052(Cl)'
_chemical_formula_sum 'C68 H60 Au Cl F12 N4 P6'
_chemical_formula_weight 1579.43
_space_group_crystal_system monoclinic
_space_group_IT_number 15
_space_group_name_Hall '-C 2yc'
_space_group_name_H-M_alt 'C 1 2/c 1'
_atom_sites_solution_hydrogens difmap
_atom_sites_solution_primary direct
_atom_sites_solution_secondary difmap
_audit_creation_method 'SHELXL-2019/2 and CIFFIX'
_audit_update_record
;
2024-04-03 deposited with the CCDC.	2024-12-05 downloaded from the CCDC.
;
_cell_angle_alpha 90
_cell_angle_beta 109.019(1)
_cell_angle_gamma 90
_cell_formula_units_Z 4
_cell_length_a 32.0791(12)
_cell_length_b 9.7153(4)
_cell_length_c 22.1492(7)
_cell_measurement_reflns_used 9234
_cell_measurement_temperature 90.0(2)
_cell_measurement_theta_max 27.50
_cell_measurement_theta_min 2.49
_cell_volume 6526.1(4)
_computing_cell_refinement '<i>APEX3</i> (Bruker-AXS, 2016)'
_computing_data_collection '<i>APEX3</i> (Bruker-AXS, 2016)'
_computing_data_reduction '<i>APEX3</i> (Bruker-AXS, 2016)'
_computing_molecular_graphics '<i>XP in SHELXTL</i> (Sheldrick, 2008)'
_computing_publication_material '<i>SHELX</i> (Sheldrick, 2008) and <i>CIFFIX</i> (Parkin, 2013)'
_computing_structure_refinement '<i>SHELXL-2019/2</i> (Sheldrick, 2015b)'
_computing_structure_solution '<i>SHELXT</i> (Sheldrick, 2015a)'
_diffrn_ambient_temperature 90.0(2)
_diffrn_detector_area_resol_mean 7.41
_diffrn_measured_fraction_theta_full 0.999
_diffrn_measured_fraction_theta_max 0.997
_diffrn_measurement_device_type 'Bruker D8 Venture dual source'
_diffrn_measurement_method '\f and \w scans'
_diffrn_radiation_type MoK\a
_diffrn_radiation_wavelength 0.71073
_diffrn_reflns_av_R_equivalents 0.0402
_diffrn_reflns_av_unetI/netI 0.0259
_diffrn_reflns_Laue_measured_fraction_full 0.999
_diffrn_reflns_Laue_measured_fraction_max 0.997
_diffrn_reflns_limit_h_max 41
_diffrn_reflns_limit_h_min -41
_diffrn_reflns_limit_k_max 12
_diffrn_reflns_limit_k_min -12
_diffrn_reflns_limit_l_max 28
_diffrn_reflns_limit_l_min -24
_diffrn_reflns_number 50259
_diffrn_reflns_point_group_measured_fraction_full 0.999
_diffrn_reflns_point_group_measured_fraction_max 0.997
_diffrn_reflns_theta_full 25.242
_diffrn_reflns_theta_max 27.528
_diffrn_reflns_theta_min 1.971
_diffrn_source microsource
_exptl_absorpt_coefficient_mu 2.522
_exptl_absorpt_correction_T_max 0.862
_exptl_absorpt_correction_T_min 0.755
_exptl_absorpt_correction_type multi-scan
_exptl_absorpt_process_details '<i>SADABS</i> (Krause et al., 2015)'
_exptl_crystal_colour yellow
_exptl_crystal_density_diffrn 1.608
_exptl_crystal_description 'cut block'
_exptl_crystal_F_000 3160
_exptl_crystal_size_max 0.180
_exptl_crystal_size_mid 0.130
_exptl_crystal_size_min 0.120
_refine_diff_density_max 0.765
_refine_diff_density_min -0.532
_refine_diff_density_rms 0.075
_refine_ls_extinction_method none
_refine_ls_goodness_of_fit_ref 1.091
_refine_ls_hydrogen_treatment constr
_refine_ls_matrix_type full
_refine_ls_number_parameters 420
_refine_ls_number_reflns 7507
_refine_ls_number_restraints 0
_refine_ls_restrained_S_all 1.091
_refine_ls_R_factor_all 0.0213
_refine_ls_R_factor_gt 0.0198
_refine_ls_shift/su_max 0.001
_refine_ls_shift/su_mean 0.000
_refine_ls_structure_factor_coef Fsqd
_refine_ls_weighting_details 'w=1/[\s^2^(Fo^2^)+(0.0140P)^2^+13.4502P] where P=(Fo^2^+2Fc^2^)/3'
_refine_ls_weighting_scheme calc
_refine_ls_wR_factor_gt 0.0467
_refine_ls_wR_factor_ref 0.0473
_reflns_Friedel_coverage 0.000
_reflns_number_gt 7241
_reflns_number_total 7507
_reflns_threshold_expression 'I > 2\s(I)'
_cod_data_source_file d4dt01663g2.cif
_cod_data_source_block m23071
_cod_original_sg_symbol_H-M 'C 2/c'
_cod_database_code 7717724
_shelx_shelxl_version_number 2019/2
_shelx_space_group_comment
; 
The symmetry employed for this shelxl refinement is uniquely defined 
by the following loop, which should always be used as a source of 
symmetry information in preference to the above space-group names. 
They are only intended as comments. 
;
_shelx_estimated_absorpt_t_min 0.660
_shelx_estimated_absorpt_t_max 0.752
_exptl_absorpt_special_details
; 
In addition to absorption, multi-scan techniques also correct other slowly 
varying changes in scale factor over reciprocal space, such as those caused 
by X-ray beam inhomogeneity, goniometer imperfection, crystal decomposition, 
crystal longer than the X-ray beam cross section, absorption by the crystal 
mount, scan truncation etc. These account, by and large, for the difference 
between SHELX estimates of Tmin and Tmax and the _exptl_absorpt_correction_ 
values. 
;

loop_
_space_group_symop_operation_xyz
'x, y, z'
'-x, y, -z+1/2'
'x+1/2, y+1/2, z'
'-x+1/2, y+1/2, -z+1/2'
'-x, -y, -z'
'x, -y, z-1/2'
'-x+1/2, -y+1/2, -z'
'x+1/2, -y+1/2, z-1/2'

loop_
_atom_site_label
_atom_site_type_symbol
_atom_site_fract_x
_atom_site_fract_y
_atom_site_fract_z
_atom_site_U_iso_or_equiv
_atom_site_adp_type
_atom_site_occupancy
_atom_site_site_symmetry_order
_atom_site_calc_flag
_atom_site_refinement_flags_posn
_atom_site_refinement_flags_adp
_atom_site_refinement_flags_occupancy
_atom_site_disorder_assembly
_atom_site_disorder_group
Au1 Au 0.500000 0.53499(2) 0.750000 0.00792(3) Uani 1 2 d S T P . .
Cl1 Cl 0.500000 0.81380(7) 0.750000 0.01253(17) Uani 0.9481(18) 2 d S T P A 1
Cl1' Cl 0.500000 0.8957(16) 0.750000 0.01253(17) Uani 0.0519(18) 2 d S T P A 2
P1 P 0.51072(2) 0.52554(5) 0.64794(2) 0.00942(9) Uani 1 1 d . . . . .
P2 P 0.42489(2) 0.51971(5) 0.68287(2) 0.00954(9) Uani 1 1 d . . . . .
C1 C 0.46308(6) 0.61432(19) 0.59591(9) 0.0107(3) Uani 1 1 d . . . . .
C2 C 0.42391(6) 0.60988(19) 0.61063(9) 0.0114(4) Uani 1 1 d . . . . .
C3 C 0.38596(6) 0.6700(2) 0.56970(9) 0.0146(4) Uani 1 1 d . . . . .
H3 H 0.359120 0.665202 0.579042 0.017 Uiso 1 1 calc R U . . .
C4 C 0.38733(7) 0.7375(2) 0.51486(9) 0.0159(4) Uani 1 1 d . . . . .
H4 H 0.361388 0.778757 0.486807 0.019 Uiso 1 1 calc R U . . .
C5 C 0.42638(7) 0.7444(2) 0.50120(9) 0.0158(4) Uani 1 1 d . . . . .
H5 H 0.427234 0.792197 0.464198 0.019 Uiso 1 1 calc R U . . .
C6 C 0.46429(6) 0.6823(2) 0.54098(9) 0.0141(4) Uani 1 1 d . . . . .
H6 H 0.490894 0.685888 0.530938 0.017 Uiso 1 1 calc R U . . .
C7 C 0.55725(6) 0.6040(2) 0.63291(8) 0.0117(4) Uani 1 1 d . . . . .
C8 C 0.56480(6) 0.7446(2) 0.64412(9) 0.0158(4) Uani 1 1 d . . . . .
H8 H 0.548169 0.795654 0.664908 0.019 Uiso 1 1 calc R U . . .
C9 C 0.59685(7) 0.8092(2) 0.62461(10) 0.0192(4) Uani 1 1 d . . . . .
H9 H 0.602324 0.904760 0.632194 0.023 Uiso 1 1 calc R U . . .
C10 C 0.62094(6) 0.7341(2) 0.59401(10) 0.0171(4) Uani 1 1 d . . . . .
H10 H 0.642665 0.778891 0.580429 0.021 Uiso 1 1 calc R U . . .
C11 C 0.61360(6) 0.5953(2) 0.58321(9) 0.0170(4) Uani 1 1 d . . . . .
H11 H 0.630255 0.544447 0.562402 0.020 Uiso 1 1 calc R U . . .
C12 C 0.58168(6) 0.5298(2) 0.60289(9) 0.0148(4) Uani 1 1 d . . . . .
H12 H 0.576634 0.433956 0.595720 0.018 Uiso 1 1 calc R U . . .
C13 C 0.50736(6) 0.34950(19) 0.62069(9) 0.0112(4) Uani 1 1 d . . . . .
C14 C 0.54034(6) 0.2575(2) 0.65431(9) 0.0135(4) Uani 1 1 d . . . . .
H14 H 0.565166 0.289830 0.688001 0.016 Uiso 1 1 calc R U . . .
C15 C 0.53670(7) 0.1195(2) 0.63837(10) 0.0184(4) Uani 1 1 d . . . . .
H15 H 0.558735 0.056691 0.661786 0.022 Uiso 1 1 calc R U . . .
C16 C 0.50105(7) 0.0725(2) 0.58836(11) 0.0202(4) Uani 1 1 d . . . . .
H16 H 0.498690 -0.022550 0.577703 0.024 Uiso 1 1 calc R U . . .
C17 C 0.46884(7) 0.1633(2) 0.55383(10) 0.0180(4) Uani 1 1 d . . . . .
H17 H 0.444707 0.130709 0.519134 0.022 Uiso 1 1 calc R U . . .
C18 C 0.47173(6) 0.3020(2) 0.56983(9) 0.0142(4) Uani 1 1 d . . . . .
H18 H 0.449561 0.364323 0.546268 0.017 Uiso 1 1 calc R U . . .
C19 C 0.40856(6) 0.3447(2) 0.66040(9) 0.0120(4) Uani 1 1 d . . . . .
C20 C 0.43491(6) 0.2337(2) 0.69033(9) 0.0132(4) Uani 1 1 d . . . . .
H20 H 0.461864 0.250126 0.723678 0.016 Uiso 1 1 calc R U . . .
C21 C 0.42199(7) 0.0996(2) 0.6717(1) 0.0175(4) Uani 1 1 d . . . . .
H21 H 0.439869 0.024319 0.692418 0.021 Uiso 1 1 calc R U . . .
C22 C 0.38283(7) 0.0764(2) 0.62264(10) 0.0204(4) Uani 1 1 d . . . . .
H22 H 0.373723 -0.015230 0.610016 0.024 Uiso 1 1 calc R U . . .
C23 C 0.35680(7) 0.1861(2) 0.5918(1) 0.0215(4) Uani 1 1 d . . . . .
H23 H 0.330231 0.169294 0.557780 0.026 Uiso 1 1 calc R U . . .
C24 C 0.36943(7) 0.3199(2) 0.61044(10) 0.0177(4) Uani 1 1 d . . . . .
H24 H 0.351529 0.394715 0.589313 0.021 Uiso 1 1 calc R U . . .
C25 C 0.38267(6) 0.5994(2) 0.70746(9) 0.0122(4) Uani 1 1 d . . . . .
C26 C 0.35268(6) 0.5199(2) 0.72605(10) 0.0166(4) Uani 1 1 d . . . . .
H26 H 0.355321 0.422523 0.728266 0.020 Uiso 1 1 calc R U . . .
C27 C 0.31899(7) 0.5854(2) 0.7412(1) 0.0212(4) Uani 1 1 d . . . . .
H27 H 0.298158 0.532358 0.753373 0.025 Uiso 1 1 calc R U . . .
C28 C 0.31544(7) 0.7270(2) 0.73878(10) 0.0214(4) Uani 1 1 d . . . . .
H28 H 0.292057 0.770597 0.748913 0.026 Uiso 1 1 calc R U . . .
C29 C 0.34582(7) 0.8060(2) 0.72162(10) 0.0200(4) Uani 1 1 d . . . . .
H29 H 0.343349 0.903511 0.720474 0.024 Uiso 1 1 calc R U . . .
C30 C 0.37966(6) 0.7432(2) 0.70620(9) 0.0155(4) Uani 1 1 d . . . . .
H30 H 0.400690 0.797048 0.694846 0.019 Uiso 1 1 calc R U . . .
P1A P 0.67568(2) 0.17609(6) 0.67946(3) 0.01868(11) Uani 1 1 d . . . . .
F1A F 0.64658(5) 0.31092(15) 0.65569(7) 0.0367(4) Uani 1 1 d . . . . .
F2A F 0.70450(5) 0.04086(15) 0.70306(7) 0.0339(3) Uani 1 1 d . . . . .
F3A F 0.70660(5) 0.22118(16) 0.63934(8) 0.0384(4) Uani 1 1 d . . . . .
F4A F 0.64427(5) 0.13226(18) 0.71928(7) 0.0402(4) Uani 1 1 d . . . . .
F5A F 0.70654(5) 0.25802(16) 0.73999(7) 0.0358(3) Uani 1 1 d . . . . .
F6A F 0.64488(5) 0.09409(16) 0.61859(7) 0.0366(4) Uani 1 1 d . . . . .
N1S N 0.70311(7) 0.1306(3) 0.46817(12) 0.0396(6) Uani 1 1 d . . . . .
C1S C 0.72516(8) 0.0852(3) 0.51490(13) 0.0358(6) Uani 1 1 d . . . . .
C2S C 0.75374(12) 0.0265(4) 0.57429(16) 0.0633(11) Uani 1 1 d . . . . .
H2SA H 0.768969 -0.054073 0.564966 0.095 Uiso 1 1 calc R U . . .
H2SB H 0.736007 -0.001254 0.600854 0.095 Uiso 1 1 calc R U . . .
H2SC H 0.775512 0.095323 0.597140 0.095 Uiso 1 1 calc R U . . .
N2S N 0.79185(9) 0.1430(4) 0.96650(13) 0.0646(9) Uani 1 1 d . . . . .
C3S C 0.77198(8) 0.0916(3) 0.92037(12) 0.0344(6) Uani 1 1 d . . . . .
C4S C 0.7468(1) 0.0262(3) 0.86161(13) 0.0415(7) Uani 1 1 d . . . . .
H4S1 H 0.734419 0.096528 0.828952 0.062 Uiso 1 1 calc R U . . .
H4S2 H 0.722810 -0.027285 0.868400 0.062 Uiso 1 1 calc R U . . .
H4S3 H 0.765995 -0.035198 0.847407 0.062 Uiso 1 1 calc R U . . .

loop_
_atom_site_aniso_label
_atom_site_aniso_U_11
_atom_site_aniso_U_22
_atom_site_aniso_U_33
_atom_site_aniso_U_23
_atom_site_aniso_U_13
_atom_site_aniso_U_12
Au1 0.00796(5) 0.00789(5) 0.00800(5) 0.000 0.00273(3) 0.000
Cl1 0.0137(3) 0.0064(4) 0.0187(3) 0.000 0.0070(2) 0.000
Cl1' 0.0137(3) 0.0064(4) 0.0187(3) 0.000 0.0070(2) 0.000
P1 0.0099(2) 0.0099(2) 0.0089(2) 0.00019(17) 0.00366(17) 0.00041(17)
P2 0.0085(2) 0.0098(2) 0.0100(2) 0.00100(17) 0.00265(17) 0.00014(17)
C1 0.0132(9) 0.0081(9) 0.0102(8) -0.0011(7) 0.0027(7) 0.0002(7)
C2 0.0139(9) 0.0089(9) 0.0114(8) 0.0004(7) 0.0040(7) 0.0007(7)
C3 0.0130(9) 0.0155(10) 0.0145(9) -0.0002(8) 0.0036(7) 0.0014(7)
C4 0.0175(9) 0.0152(10) 0.0129(9) 0.0025(8) 0.0019(7) 0.0059(8)
C5 0.022(1) 0.0141(10) 0.0117(9) 0.0022(8) 0.0060(7) 0.0015(8)
C6 0.0162(9) 0.0149(10) 0.0126(9) -0.0010(7) 0.0068(7) 0.0000(8)
C7 0.0113(8) 0.0145(10) 0.0091(8) 0.0016(7) 0.0030(7) -0.0009(7)
C8 0.0167(9) 0.0145(10) 0.0177(9) -0.0020(8) 0.0078(7) -0.0009(8)
C9 0.0189(10) 0.0151(10) 0.0251(11) -0.0015(8) 0.0091(8) -0.0026(8)
C10 0.0135(9) 0.0212(11) 0.0180(9) 0.0024(8) 0.0069(7) -0.0025(8)
C11 0.0150(9) 0.0210(11) 0.0172(9) -0.0004(8) 0.0084(8) 0.0030(8)
C12 0.0149(9) 0.0149(10) 0.0144(9) 0.0001(8) 0.0045(7) 0.0008(8)
C13 0.0143(9) 0.0089(9) 0.0124(8) -0.0006(7) 0.0073(7) -0.0003(7)
C14 0.0134(9) 0.0149(10) 0.0135(9) -0.0001(7) 0.0063(7) 0.0002(7)
C15 0.0216(10) 0.0142(10) 0.0214(10) 0.0018(8) 0.0100(8) 0.0046(8)
C16 0.0293(11) 0.010(1) 0.0242(11) -0.0040(8) 0.0128(9) -0.0023(8)
C17 0.0205(10) 0.0178(10) 0.0160(9) -0.0043(8) 0.0065(8) -0.0052(8)
C18 0.0155(9) 0.0162(10) 0.0118(9) 0.0010(7) 0.0059(7) 0.0010(7)
C19 0.0133(9) 0.0105(9) 0.0131(9) -0.0007(7) 0.0056(7) -0.0019(7)
C20 0.0125(9) 0.0143(10) 0.0127(9) 0.0013(7) 0.0038(7) -0.0003(7)
C21 0.0207(10) 0.012(1) 0.0196(10) 0.0030(8) 0.0065(8) 0.0020(8)
C22 0.0232(11) 0.0139(10) 0.0226(10) -0.0009(8) 0.0056(8) -0.0048(8)
C23 0.0186(10) 0.0204(11) 0.0191(10) -0.0002(8) -0.0024(8) -0.0048(8)
C24 0.0140(9) 0.016(1) 0.0198(10) 0.0024(8) 0.0009(8) 0.0018(8)
C25 0.0093(8) 0.0166(10) 0.0101(8) 0.0003(7) 0.0026(7) 0.0018(7)
C26 0.0142(9) 0.0205(11) 0.0157(9) 0.0022(8) 0.0058(7) -0.0009(8)
C27 0.015(1) 0.0309(12) 0.0201(10) 0.0026(9) 0.0090(8) -0.0007(9)
C28 0.0142(9) 0.0317(13) 0.0185(10) -0.0020(9) 0.0059(8) 0.0066(9)
C29 0.0185(10) 0.0212(11) 0.0189(10) -0.0023(8) 0.0040(8) 0.0054(8)
C30 0.0127(9) 0.0174(10) 0.0162(9) -0.0001(8) 0.0043(7) 0.0007(8)
P1A 0.0152(2) 0.0189(3) 0.0207(3) 0.0039(2) 0.0042(2) 0.0011(2)
F1A 0.0347(8) 0.0304(8) 0.0415(9) 0.0124(7) 0.0075(7) 0.0132(6)
F2A 0.0352(8) 0.0255(8) 0.0369(8) 0.0051(6) 0.0061(6) 0.0115(6)
F3A 0.0384(8) 0.0405(9) 0.0452(9) 0.0027(7) 0.0259(7) -0.0075(7)
F4A 0.0297(8) 0.0575(11) 0.0393(9) 0.0205(8) 0.0193(7) 0.0024(7)
F5A 0.0344(8) 0.0333(8) 0.0319(8) -0.0069(6) 0.0000(6) 0.0003(7)
F6A 0.0430(9) 0.0303(8) 0.0257(7) 0.0051(6) -0.0037(6) -0.0149(7)
N1S 0.0258(11) 0.0466(14) 0.0415(13) -0.0125(11) 0.0043(10) 0.0066(10)
C1S 0.0225(12) 0.0442(16) 0.0387(15) -0.0158(13) 0.0074(11) 0.0059(11)
C2S 0.0495(19) 0.100(3) 0.0363(17) -0.0059(18) 0.0084(14) 0.036(2)
N2S 0.0507(16) 0.107(3) 0.0375(14) -0.0250(16) 0.0164(12) -0.0460(17)
C3S 0.0251(12) 0.0540(17) 0.0261(12) -0.0024(12) 0.0114(10) -0.0095(12)
C4S 0.0489(17) 0.0476(18) 0.0249(13) -0.0060(12) 0.0075(12) -0.0081(14)

loop_
_atom_type_symbol
_atom_type_description
_atom_type_scat_dispersion_real
_atom_type_scat_dispersion_imag
_atom_type_scat_source
C C 0.0033 0.0016 'International Tables Vol C Tables 4.2.6.8 and 6.1.1.4'
H H 0.0000 0.0000 'International Tables Vol C Tables 4.2.6.8 and 6.1.1.4'
Au Au -2.0133 8.8022 'International Tables Vol C Tables 4.2.6.8 and 6.1.1.4'
F F 0.0171 0.0103 'International Tables Vol C Tables 4.2.6.8 and 6.1.1.4'
P P 0.1023 0.0942 'International Tables Vol C Tables 4.2.6.8 and 6.1.1.4'
Cl Cl 0.1484 0.1585 'International Tables Vol C Tables 4.2.6.8 and 6.1.1.4'
N N 0.0061 0.0033 'International Tables Vol C Tables 4.2.6.8 and 6.1.1.4'

loop_
_geom_angle_atom_site_label_1
_geom_angle_atom_site_label_2
_geom_angle_atom_site_label_3
_geom_angle
_geom_angle_site_symmetry_1
_geom_angle_site_symmetry_3
_geom_angle_publ_flag
P2 Au1 P2 172.87(2) . 2_656 ?
P2 Au1 P1 80.567(16) . . ?
P2 Au1 P1 99.153(16) 2_656 . ?
P2 Au1 P1 99.154(16) . 2_656 ?
P2 Au1 P1 80.572(16) 2_656 2_656 ?
P1 Au1 P1 175.61(2) . 2_656 ?
P2 Au1 Cl1 93.565(12) . . ?
P2 Au1 Cl1 93.565(12) 2_656 . ?
P1 Au1 Cl1 92.196(12) . . ?
P1 Au1 Cl1 92.196(12) 2_656 . ?
C7 P1 C13 107.59(9) . . ?
C7 P1 C1 105.06(9) . . ?
C13 P1 C1 107.06(9) . . ?
C7 P1 Au1 122.71(6) . . ?
C13 P1 Au1 109.90(6) . . ?
C1 P1 Au1 103.41(6) . . ?
C25 P2 C19 108.15(9) . . ?
C25 P2 C2 105.16(9) . . ?
C19 P2 C2 106.98(9) . . ?
C25 P2 Au1 119.54(6) . . ?
C19 P2 Au1 111.98(6) . . ?
C2 P2 Au1 104.06(6) . . ?
C6 C1 C2 120.03(17) . . ?
C6 C1 P1 121.60(15) . . ?
C2 C1 P1 118.33(14) . . ?
C3 C2 C1 119.89(17) . . ?
C3 C2 P2 122.58(15) . . ?
C1 C2 P2 117.50(14) . . ?
C2 C3 C4 119.83(18) . . ?
C2 C3 H3 120.1 . . ?
C4 C3 H3 120.1 . . ?
C5 C4 C3 120.12(18) . . ?
C5 C4 H4 119.9 . . ?
C3 C4 H4 119.9 . . ?
C4 C5 C6 120.62(18) . . ?
C4 C5 H5 119.7 . . ?
C6 C5 H5 119.7 . . ?
C5 C6 C1 119.48(18) . . ?
C5 C6 H6 120.3 . . ?
C1 C6 H6 120.3 . . ?
C12 C7 C8 120.18(18) . . ?
C12 C7 P1 120.09(15) . . ?
C8 C7 P1 119.20(14) . . ?
C9 C8 C7 119.34(18) . . ?
C9 C8 H8 120.3 . . ?
C7 C8 H8 120.3 . . ?
C8 C9 C10 120.1(2) . . ?
C8 C9 H9 120.0 . . ?
C10 C9 H9 120.0 . . ?
C11 C10 C9 120.56(19) . . ?
C11 C10 H10 119.7 . . ?
C9 C10 H10 119.7 . . ?
C10 C11 C12 119.69(19) . . ?
C10 C11 H11 120.2 . . ?
C12 C11 H11 120.2 . . ?
C7 C12 C11 120.16(19) . . ?
C7 C12 H12 119.9 . . ?
C11 C12 H12 119.9 . . ?
C18 C13 C14 119.76(18) . . ?
C18 C13 P1 121.78(15) . . ?
C14 C13 P1 118.35(14) . . ?
C15 C14 C13 119.83(18) . . ?
C15 C14 H14 120.1 . . ?
C13 C14 H14 120.1 . . ?
C14 C15 C16 120.24(19) . . ?
C14 C15 H15 119.9 . . ?
C16 C15 H15 119.9 . . ?
C17 C16 C15 120.31(19) . . ?
C17 C16 H16 119.8 . . ?
C15 C16 H16 119.8 . . ?
C16 C17 C18 120.12(19) . . ?
C16 C17 H17 119.9 . . ?
C18 C17 H17 119.9 . . ?
C17 C18 C13 119.70(18) . . ?
C17 C18 H18 120.1 . . ?
C13 C18 H18 120.1 . . ?
C20 C19 C24 119.42(18) . . ?
C20 C19 P2 121.40(14) . . ?
C24 C19 P2 119.14(15) . . ?
C21 C20 C19 120.49(18) . . ?
C21 C20 H20 119.8 . . ?
C19 C20 H20 119.8 . . ?
C22 C21 C20 119.47(19) . . ?
C22 C21 H21 120.3 . . ?
C20 C21 H21 120.3 . . ?
C21 C22 C23 120.5(2) . . ?
C21 C22 H22 119.8 . . ?
C23 C22 H22 119.8 . . ?
C24 C23 C22 120.24(19) . . ?
C24 C23 H23 119.9 . . ?
C22 C23 H23 119.9 . . ?
C23 C24 C19 119.90(19) . . ?
C23 C24 H24 120.1 . . ?
C19 C24 H24 120.1 . . ?
C26 C25 C30 120.56(18) . . ?
C26 C25 P2 120.79(16) . . ?
C30 C25 P2 118.63(14) . . ?
C27 C26 C25 118.9(2) . . ?
C27 C26 H26 120.5 . . ?
C25 C26 H26 120.5 . . ?
C28 C27 C26 120.6(2) . . ?
C28 C27 H27 119.7 . . ?
C26 C27 H27 119.7 . . ?
C27 C28 C29 120.40(19) . . ?
C27 C28 H28 119.8 . . ?
C29 C28 H28 119.8 . . ?
C30 C29 C28 120.1(2) . . ?
C30 C29 H29 119.9 . . ?
C28 C29 H29 119.9 . . ?
C29 C30 C25 119.37(19) . . ?
C29 C30 H30 120.3 . . ?
C25 C30 H30 120.3 . . ?
F2A P1A F3A 90.56(9) . . ?
F2A P1A F1A 179.66(10) . . ?
F3A P1A F1A 89.64(9) . . ?
F2A P1A F5A 90.06(8) . . ?
F3A P1A F5A 90.17(9) . . ?
F1A P1A F5A 90.22(9) . . ?
F2A P1A F4A 90.11(9) . . ?
F3A P1A F4A 179.32(9) . . ?
F1A P1A F4A 89.68(9) . . ?
F5A P1A F4A 89.96(9) . . ?
F2A P1A F6A 89.93(8) . . ?
F3A P1A F6A 89.58(9) . . ?
F1A P1A F6A 89.79(9) . . ?
F5A P1A F6A 179.74(10) . . ?
F4A P1A F6A 90.29(9) . . ?
N1S C1S C2S 179.3(3) . . ?
C1S C2S H2SA 109.5 . . ?
C1S C2S H2SB 109.5 . . ?
H2SA C2S H2SB 109.5 . . ?
C1S C2S H2SC 109.5 . . ?
H2SA C2S H2SC 109.5 . . ?
H2SB C2S H2SC 109.5 . . ?
N2S C3S C4S 179.8(4) . . ?
C3S C4S H4S1 109.5 . . ?
C3S C4S H4S2 109.5 . . ?
H4S1 C4S H4S2 109.5 . . ?
C3S C4S H4S3 109.5 . . ?
H4S1 C4S H4S3 109.5 . . ?
H4S2 C4S H4S3 109.5 . . ?

loop_
_geom_bond_atom_site_label_1
_geom_bond_atom_site_label_2
_geom_bond_distance
_geom_bond_site_symmetry_2
_geom_bond_publ_flag
Au1 P2 2.3881(5) . ?
Au1 P2 2.3882(5) 2_656 ?
Au1 P1 2.3966(5) . ?
Au1 P1 2.3967(5) 2_656 ?
Au1 Cl1 2.7087(7) . ?
P1 C7 1.8012(19) . ?
P1 C13 1.8051(19) . ?
P1 C1 1.8054(19) . ?
P2 C25 1.7923(19) . ?
P2 C19 1.801(2) . ?
P2 C2 1.8154(19) . ?
C1 C6 1.396(3) . ?
C1 C2 1.398(3) . ?
C2 C3 1.388(3) . ?
C3 C4 1.393(3) . ?
C3 H3 0.9500 . ?
C4 C5 1.383(3) . ?
C4 H4 0.9500 . ?
C5 C6 1.386(3) . ?
C5 H5 0.9500 . ?
C6 H6 0.9500 . ?
C7 C12 1.384(3) . ?
C7 C8 1.395(3) . ?
C8 C9 1.388(3) . ?
C8 H8 0.9500 . ?
C9 C10 1.389(3) . ?
C9 H9 0.9500 . ?
C10 C11 1.376(3) . ?
C10 H10 0.9500 . ?
C11 C12 1.391(3) . ?
C11 H11 0.9500 . ?
C12 H12 0.9500 . ?
C13 C18 1.396(3) . ?
C13 C14 1.400(3) . ?
C14 C15 1.381(3) . ?
C14 H14 0.9500 . ?
C15 C16 1.385(3) . ?
C15 H15 0.9500 . ?
C16 C17 1.384(3) . ?
C16 H16 0.9500 . ?
C17 C18 1.389(3) . ?
C17 H17 0.9500 . ?
C18 H18 0.9500 . ?
C19 C20 1.397(3) . ?
C19 C24 1.397(3) . ?
C20 C21 1.389(3) . ?
C20 H20 0.9500 . ?
C21 C22 1.386(3) . ?
C21 H21 0.9500 . ?
C22 C23 1.389(3) . ?
C22 H22 0.9500 . ?
C23 C24 1.383(3) . ?
C23 H23 0.9500 . ?
C24 H24 0.9500 . ?
C25 C26 1.396(3) . ?
C25 C30 1.399(3) . ?
C26 C27 1.387(3) . ?
C26 H26 0.9500 . ?
C27 C28 1.379(3) . ?
C27 H27 0.9500 . ?
C28 C29 1.388(3) . ?
C28 H28 0.9500 . ?
C29 C30 1.382(3) . ?
C29 H29 0.9500 . ?
C30 H30 0.9500 . ?
P1A F2A 1.5933(14) . ?
P1A F3A 1.5935(15) . ?
P1A F1A 1.5951(15) . ?
P1A F5A 1.5956(15) . ?
P1A F4A 1.5981(14) . ?
P1A F6A 1.6002(15) . ?
N1S C1S 1.135(4) . ?
C1S C2S 1.453(4) . ?
C2S H2SA 0.9800 . ?
C2S H2SB 0.9800 . ?
C2S H2SC 0.9800 . ?
N2S C3S 1.129(4) . ?
C3S C4S 1.437(4) . ?
C4S H4S1 0.9800 . ?
C4S H4S2 0.9800 . ?
C4S H4S3 0.9800 . ?

loop_
_geom_hbond_atom_site_label_D
_geom_hbond_atom_site_label_H
_geom_hbond_atom_site_label_A
_geom_hbond_distance_DH
_geom_hbond_distance_HA
_geom_hbond_distance_DA
_geom_hbond_angle_DHA
_geom_hbond_site_symmetry_A
_geom_hbond_publ_flag
C8 H8 Cl1^a 0.95 2.81 3.667(2) 151.4 . yes
C8 H8 Cl1'^b 0.95 2.96 3.892(6) 166.1 . yes
C2S H2SA N2S 0.98 2.66 3.437(4) 136.2 6 yes
C4S H4S1 F5A 0.98 2.45 3.425(3) 174.0 . yes
C4S H4S2 N1S 0.98 2.68 3.466(4) 137.1 6_556 yes
C4S H4S3 F3A 0.98 2.51 3.322(4) 140.3 4_646 yes

loop_
_geom_torsion_atom_site_label_1
_geom_torsion_atom_site_label_2
_geom_torsion_atom_site_label_3
_geom_torsion_atom_site_label_4
_geom_torsion
_geom_torsion_site_symmetry_1
_geom_torsion_site_symmetry_2
_geom_torsion_site_symmetry_3
_geom_torsion_site_symmetry_4
_geom_torsion_publ_flag
C7 P1 C1 C6 22.90(18) . . . . ?
C13 P1 C1 C6 -91.30(17) . . . . ?
Au1 P1 C1 C6 152.65(15) . . . . ?
C7 P1 C1 C2 -159.26(15) . . . . ?
C13 P1 C1 C2 86.54(16) . . . . ?
Au1 P1 C1 C2 -29.51(16) . . . . ?
C6 C1 C2 C3 1.7(3) . . . . ?
P1 C1 C2 C3 -176.20(15) . . . . ?
C6 C1 C2 P2 -179.98(14) . . . . ?
P1 C1 C2 P2 2.1(2) . . . . ?
C25 P2 C2 C3 -28.74(19) . . . . ?
C19 P2 C2 C3 86.11(18) . . . . ?
Au1 P2 C2 C3 -155.20(15) . . . . ?
C25 P2 C2 C1 152.96(15) . . . . ?
C19 P2 C2 C1 -92.19(16) . . . . ?
Au1 P2 C2 C1 26.49(16) . . . . ?
C1 C2 C3 C4 -1.5(3) . . . . ?
P2 C2 C3 C4 -179.81(15) . . . . ?
C2 C3 C4 C5 0.1(3) . . . . ?
C3 C4 C5 C6 1.3(3) . . . . ?
C4 C5 C6 C1 -1.2(3) . . . . ?
C2 C1 C6 C5 -0.3(3) . . . . ?
P1 C1 C6 C5 177.48(15) . . . . ?
C13 P1 C7 C12 2.34(18) . . . . ?
C1 P1 C7 C12 -111.49(16) . . . . ?
Au1 P1 C7 C12 131.24(14) . . . . ?
C13 P1 C7 C8 174.02(15) . . . . ?
C1 P1 C7 C8 60.19(17) . . . . ?
Au1 P1 C7 C8 -57.08(17) . . . . ?
C12 C7 C8 C9 0.3(3) . . . . ?
P1 C7 C8 C9 -171.36(16) . . . . ?
C7 C8 C9 C10 0.3(3) . . . . ?
C8 C9 C10 C11 -0.5(3) . . . . ?
C9 C10 C11 C12 0.2(3) . . . . ?
C8 C7 C12 C11 -0.6(3) . . . . ?
P1 C7 C12 C11 170.98(15) . . . . ?
C10 C11 C12 C7 0.3(3) . . . . ?
C7 P1 C13 C18 -114.92(16) . . . . ?
C1 P1 C13 C18 -2.44(18) . . . . ?
Au1 P1 C13 C18 109.22(15) . . . . ?
C7 P1 C13 C14 68.83(16) . . . . ?
C1 P1 C13 C14 -178.69(14) . . . . ?
Au1 P1 C13 C14 -67.03(15) . . . . ?
C18 C13 C14 C15 -2.2(3) . . . . ?
P1 C13 C14 C15 174.16(15) . . . . ?
C13 C14 C15 C16 1.4(3) . . . . ?
C14 C15 C16 C17 0.2(3) . . . . ?
C15 C16 C17 C18 -1.0(3) . . . . ?
C16 C17 C18 C13 0.3(3) . . . . ?
C14 C13 C18 C17 1.3(3) . . . . ?
P1 C13 C18 C17 -174.88(15) . . . . ?
C25 P2 C19 C20 -121.81(16) . . . . ?
C2 P2 C19 C20 125.37(16) . . . . ?
Au1 P2 C19 C20 11.97(17) . . . . ?
C25 P2 C19 C24 60.45(18) . . . . ?
C2 P2 C19 C24 -52.37(18) . . . . ?
Au1 P2 C19 C24 -165.77(14) . . . . ?
C24 C19 C20 C21 -1.4(3) . . . . ?
P2 C19 C20 C21 -179.13(15) . . . . ?
C19 C20 C21 C22 0.6(3) . . . . ?
C20 C21 C22 C23 0.6(3) . . . . ?
C21 C22 C23 C24 -1.0(3) . . . . ?
C22 C23 C24 C19 0.1(3) . . . . ?
C20 C19 C24 C23 1.0(3) . . . . ?
P2 C19 C24 C23 178.83(16) . . . . ?
C19 P2 C25 C26 20.08(18) . . . . ?
C2 P2 C25 C26 134.12(16) . . . . ?
Au1 P2 C25 C26 -109.60(15) . . . . ?
C19 P2 C25 C30 -158.39(15) . . . . ?
C2 P2 C25 C30 -44.35(17) . . . . ?
Au1 P2 C25 C30 71.93(16) . . . . ?
C30 C25 C26 C27 2.1(3) . . . . ?
P2 C25 C26 C27 -176.33(15) . . . . ?
C25 C26 C27 C28 -0.8(3) . . . . ?
C26 C27 C28 C29 -0.6(3) . . . . ?
C27 C28 C29 C30 0.6(3) . . . . ?
C28 C29 C30 C25 0.6(3) . . . . ?
C26 C25 C30 C29 -2.0(3) . . . . ?
P2 C25 C30 C29 176.45(15) . . . . ?
